data_1572527
loop_
_publ_author_name
'Al-Dulayymi, Ahmad R.'
'Beckett, Michael A.'
'Braganca, Radek'
'Coles, Simon J.'
'Horton, Peter N.'
'Rixon, Thomas A.'

_publ_section_title
;
 Tetrahydroxidohexaoxidopentaborate(1-) Salts of C6-Linked Substituted
 Diimidazolium and Dipyrrolidinium Cations: Synthesis, Characterization
 and XRD Studies
;
_journal_issue 8
_journal_name_full Inorganics
_journal_page_first 220
_journal_paper_doi 10.3390/inorganics12080220
_journal_volume 12
_journal_year 2024
_chemical_formula_moiety 'C16 H34 N2, 2(B5 H4 O10)'
_chemical_formula_sum 'C16 H42 B10 N2 O20'
_chemical_formula_weight 690.61
_space_group_crystal_system triclinic
_space_group_IT_number 2
_space_group_name_Hall '-P 1'
_space_group_name_H-M_alt 'P -1'
_atom_sites_solution_hydrogens geom
_atom_sites_solution_primary dual
_audit_creation_date 2018-09-04
_audit_creation_method
;
Olex2 1.2
(compiled 2018.05.29 svn.r3508 for OlexSys, GUI svn.r5506)
;
_cell_angle_alpha 94.1950(10)
_cell_angle_beta 104.1560(10)
_cell_angle_gamma 94.8550(10)
_cell_formula_units_Z 2
_cell_length_a 9.05340(10)
_cell_length_b 11.9367(2)
_cell_length_c 14.5824(2)
_cell_measurement_reflns_used 42854
_cell_measurement_temperature 100(2)
_cell_measurement_theta_max 31.9880
_cell_measurement_theta_min 1.7300
_cell_volume 1515.35(4)
_computing_cell_refinement 'CrysAlisPro 1.171.39.46 (Rigaku OD, 2018)'
_computing_data_collection 'CrysAlisPro 1.171.39.46 (Rigaku OD, 2018)'
_computing_data_reduction 'CrysAlisPro 1.171.39.46 (Rigaku OD, 2018)'
_computing_molecular_graphics 'Olex2 (Dolomanov et al., 2009)'
_computing_publication_material 'Olex2 (Dolomanov et al., 2009)'
_computing_structure_refinement 'ShelXL (Sheldrick, 2015)'
_computing_structure_solution 'ShelXT (Sheldrick, 2015)'
_diffrn_ambient_temperature 100(2)
_diffrn_detector 'hybrid pixel detector'
_diffrn_detector_area_resol_mean 10
_diffrn_detector_dtime 0.000
_diffrn_detector_type 'Rigaku, HyPix 6000'
_diffrn_measured_fraction_theta_full 0.999
_diffrn_measured_fraction_theta_max 0.999
_diffrn_measurement_details
;
List of Runs (angles in degrees, time in seconds):

  # Type    Start    End  Width  t~exp~   \w     \q     \k     \f   Frames
--------------------------------------------------------------------------
  1  \w    -97.00  28.00   0.50    0.50    --   -8.00 -70.00-150.00  250
  2  \w    -45.00  81.00   0.50    0.50    --   -8.00  38.00-150.00  252
  3  \w    -45.00  81.00   0.50    0.50    --   -8.00  38.00  60.00  252
  4  \w    -97.00  28.00   0.50    0.50    --   -8.00 -70.00   0.00  250
  5  \w    -97.00  29.00   0.50    0.50    --   -8.00 -38.00  60.00  252
  6  \w    -44.00  81.00   0.50    0.50    --   -8.00  70.00  90.00  250
  7  \w    -45.00  81.00   0.50    0.50    --   -8.00  39.00 -27.08  252
  8  \w    -44.00  81.00   0.50    0.50    --   -8.00  70.00 150.00  250
  9  \w    -44.00  81.00   0.50    0.50    --   -8.00  70.00-120.00  250
 10  \w    -44.00  81.00   0.50    0.50    --   -8.00  70.00 -30.00  250
 11  \w    -75.00 -48.00   0.50    0.50    --   -8.00  19.00 120.00   54
 12  \w    -44.00  81.00   0.50    0.50    --   -8.00  70.00-150.00  250
;
_diffrn_measurement_device 'four-circle diffractometer'
_diffrn_measurement_device_details 'Rigaku, AFC12 \k goniometer'
_diffrn_measurement_device_type
'Rigaku FRE+ equipped with VHF Varimax confocal mirrors and an AFC12 goniometer and HyPix 6000 detector'
_diffrn_measurement_method 'profile data from \w-scans'
_diffrn_measurement_specimen_support 'MiTeGen MicroLoop'
_diffrn_orient_matrix_type 'CrysAlisPro convention (1999,Acta A55,543-557)'
_diffrn_orient_matrix_UB_11 0.0708040000
_diffrn_orient_matrix_UB_12 0.0272108000
_diffrn_orient_matrix_UB_13 0.0283944000
_diffrn_orient_matrix_UB_21 0.0388606000
_diffrn_orient_matrix_UB_22 -0.0255425000
_diffrn_orient_matrix_UB_23 -0.0314115000
_diffrn_orient_matrix_UB_31 -0.0089128000
_diffrn_orient_matrix_UB_32 0.0468771000
_diffrn_orient_matrix_UB_33 -0.0273399000
_diffrn_radiation_collimation 0.2
_diffrn_radiation_monochromator 'Confocal mirrors, VHF Varimax'
_diffrn_radiation_probe x-ray
_diffrn_radiation_type MoK\a
_diffrn_radiation_wavelength 0.71075
_diffrn_reflns_av_R_equivalents 0.0243
_diffrn_reflns_av_unetI/netI 0.0117
_diffrn_reflns_Laue_measured_fraction_full 0.999
_diffrn_reflns_Laue_measured_fraction_max 0.999
_diffrn_reflns_limit_h_max 11
_diffrn_reflns_limit_h_min -11
_diffrn_reflns_limit_k_max 15
_diffrn_reflns_limit_k_min -15
_diffrn_reflns_limit_l_max 18
_diffrn_reflns_limit_l_min -18
_diffrn_reflns_number 69149
_diffrn_reflns_point_group_measured_fraction_full 0.999
_diffrn_reflns_point_group_measured_fraction_max 0.999
_diffrn_reflns_theta_full 25.242
_diffrn_reflns_theta_max 27.484
_diffrn_reflns_theta_min 1.720
_diffrn_source 'Rotating Anode'
_diffrn_source_current 55.0
_diffrn_source_power 2.475
_diffrn_source_target Mo
_diffrn_source_type 'Rigaku FRE+'
_diffrn_source_voltage 45.0
_exptl_absorpt_coefficient_mu 0.127
_exptl_absorpt_correction_T_max 1.00000
_exptl_absorpt_correction_T_min 0.75663
_exptl_absorpt_correction_type multi-scan
_exptl_absorpt_process_details
;
CrysAlisPro 1.171.39.46 (Rigaku Oxford Diffraction, 2018)
Empirical absorption correction using spherical harmonics,
 implemented in SCALE3 ABSPACK scaling algorithm.
;
_exptl_crystal_colour colourless
_exptl_crystal_colour_primary colourless
_exptl_crystal_density_diffrn 1.514
_exptl_crystal_description block
_exptl_crystal_F_000 724
_exptl_crystal_recrystallization_method 'The material was recrystallised from water'
_exptl_crystal_size_max 0.22
_exptl_crystal_size_mid 0.2
_exptl_crystal_size_min 0.12
_refine_diff_density_max 0.339
_refine_diff_density_min -0.298
_refine_diff_density_rms 0.046
_refine_ls_extinction_method none
_refine_ls_goodness_of_fit_ref 1.044
_refine_ls_hydrogen_treatment constr
_refine_ls_matrix_type full
_refine_ls_number_parameters 443
_refine_ls_number_reflns 6954
_refine_ls_number_restraints 0
_refine_ls_restrained_S_all 1.044
_refine_ls_R_factor_all 0.0337
_refine_ls_R_factor_gt 0.0314
_refine_ls_shift/su_max 0.001
_refine_ls_shift/su_mean 0.000
_refine_ls_structure_factor_coef Fsqd
_refine_ls_weighting_details 'w=1/[\s^2^(Fo^2^)+(0.0531P)^2^+0.4175P] where P=(Fo^2^+2Fc^2^)/3'
_refine_ls_weighting_scheme calc
_refine_ls_wR_factor_gt 0.0889
_refine_ls_wR_factor_ref 0.0906
_reflns_Friedel_coverage 0.000
_reflns_number_gt 6407
_reflns_number_total 6954
_reflns_threshold_expression 'I > 2\s(I)'
_cod_data_source_file MAB4a.cif
_cod_data_source_block MAB4a
_cod_database_code 1572527
_shelx_shelxl_version_number 2018/3
_chemical_oxdiff_formula 'C16H42 N2 B10 O20'
_chemical_oxdiff_usercomment MAB/TR/AR101B5
_shelx_space_group_comment
;
The symmetry employed for this shelxl refinement is uniquely defined
by the following loop, which should always be used as a source of
symmetry information in preference to the above space-group names.
They are only intended as comments.
;
_shelx_estimated_absorpt_t_max 0.985
_shelx_estimated_absorpt_t_min 0.973
_reflns_odcompleteness_completeness 99.94
_reflns_odcompleteness_iscentric 1
_reflns_odcompleteness_theta 27.42
_olex2_refinement_description
;
1. Fixed Uiso
 At 1.2 times of:
  All C(H,H) groups
 At 1.5 times of:
  All C(H,H,H) groups, All O(H) groups
2.a Secondary CH2 refined with riding coordinates:
 C1(HB,HC), C2(HR,HS), C3(H1AA,H2AA), C4(H,HA), C5(HV,HW), C6(HP,HQ), C7(HD,
 HE), C8(HF,HG), C9(HX,HY), C10(HT,HU), C11(H0AA,HZ), C12(H5AA,H6AA), C13(H3AA,
 H4AA), C14(HN,HO)
2.b Idealised Me refined as rotating group:
 C15(HK,HL,HM), C16(HH,HI,HJ)
2.c Idealised tetrahedral OH refined as rotating group:
 O7(H7), O8(H8), O9(H9), O10(H10), O17(H17), O18(H18), O19(H19), O20(H20)
;
_olex2_diffrn_ambient_temperature_device 'Oxford Cryosystems'
_olex2_exptl_crystal_mounting_method 'The crystal was mounted on a MITIGEN holder in perfluoroether oil'
_olex2_submission_original_sample_id 'MAB/TR/AR101 B5'
_olex2_submission_special_instructions 'No special instructions were received'
_oxdiff_exptl_absorpt_empirical_details
;
Empirical correction (ABSPACK) includes:
- Absorption correction using spherical harmonics
- Frame scaling
;
_oxdiff_exptl_absorpt_empirical_full_max 1.329
_oxdiff_exptl_absorpt_empirical_full_min 0.641

loop_
_space_group_symop_operation_xyz
'x, y, z'
'-x, -y, -z'

loop_
_atom_site_label
_atom_site_type_symbol
_atom_site_fract_x
_atom_site_fract_y
_atom_site_fract_z
_atom_site_U_iso_or_equiv
_atom_site_adp_type
_atom_site_occupancy
_atom_site_site_symmetry_order
_atom_site_calc_flag
_atom_site_refinement_flags_posn
_atom_site_refinement_flags_adp
_atom_site_refinement_flags_occupancy
_atom_site_disorder_assembly
_atom_site_disorder_group
N1 N 0.33887(8) 0.53498(6) 0.28272(5) 0.01003(15) Uani 1 1 d . . . . .
N2 N 1.16068(8) 0.94143(6) 0.21158(5) 0.01011(15) Uani 1 1 d . . . . .
C1 C 0.32735(10) 0.42367(8) 0.22280(6) 0.01393(18) Uani 1 1 d . . . . .
HB H 0.232983 0.413462 0.170275 0.017 Uiso 1 1 calc R . . . .
HC H 0.417246 0.419486 0.195826 0.017 Uiso 1 1 calc R . . . .
C2 C 0.32315(11) 0.33606(8) 0.29233(7) 0.01635(19) Uani 1 1 d . . . . .
HR H 0.350118 0.262749 0.268423 0.020 Uiso 1 1 calc R . . . .
HS H 0.221083 0.324822 0.305635 0.020 Uiso 1 1 calc R . . . .
C3 C 0.44456(12) 0.38926(8) 0.38009(7) 0.0181(2) Uani 1 1 d . . . . .
H1AA H 0.429832 0.356231 0.437961 0.022 Uiso 1 1 calc R . . . .
H2AA H 0.548780 0.378344 0.373476 0.022 Uiso 1 1 calc R . . . .
C4 C 0.42002(10) 0.51389(7) 0.38425(6) 0.01158(17) Uani 1 1 d . . . . .
H H 0.519358 0.561511 0.406023 0.014 Uiso 1 1 calc R . . . .
HA H 0.355911 0.531453 0.428450 0.014 Uiso 1 1 calc R . . . .
C5 C 0.42243(10) 0.63095(8) 0.24798(7) 0.01381(18) Uani 1 1 d . . . . .
HV H 0.425346 0.700504 0.290041 0.017 Uiso 1 1 calc R . . . .
HW H 0.363294 0.643218 0.183475 0.017 Uiso 1 1 calc R . . . .
C6 C 0.58562(10) 0.61351(8) 0.24426(7) 0.01473(18) Uani 1 1 d . . . . .
HP H 0.584305 0.563901 0.186544 0.018 Uiso 1 1 calc R . . . .
HQ H 0.636782 0.576878 0.300538 0.018 Uiso 1 1 calc R . . . .
C7 C 0.67286(10) 0.72839(8) 0.24273(7) 0.01515(19) Uani 1 1 d . . . . .
HD H 0.620362 0.763893 0.186124 0.018 Uiso 1 1 calc R . . . .
HE H 0.670235 0.777789 0.299754 0.018 Uiso 1 1 calc R . . . .
C8 C 0.83896(10) 0.72081(8) 0.24058(7) 0.01452(18) Uani 1 1 d . . . . .
HF H 0.842847 0.671990 0.183523 0.017 Uiso 1 1 calc R . . . .
HG H 0.892925 0.686393 0.297418 0.017 Uiso 1 1 calc R . . . .
C9 C 0.91873(10) 0.83842(8) 0.23878(7) 0.01429(18) Uani 1 1 d . . . . .
HX H 0.860030 0.875002 0.184678 0.017 Uiso 1 1 calc R . . . .
HY H 0.921302 0.885418 0.298083 0.017 Uiso 1 1 calc R . . . .
C10 C 1.08115(10) 0.83151(7) 0.22928(6) 0.01228(17) Uani 1 1 d . . . . .
HT H 1.142629 0.805359 0.288194 0.015 Uiso 1 1 calc R . . . .
HU H 1.078529 0.774005 0.176254 0.015 Uiso 1 1 calc R . . . .
C11 C 1.16163(11) 1.03431(8) 0.28861(7) 0.01681(19) Uani 1 1 d . . . . .
H0AA H 1.142750 1.001908 0.345806 0.020 Uiso 1 1 calc R . . . .
HZ H 1.261198 1.081909 0.306681 0.020 Uiso 1 1 calc R . . . .
C12 C 1.03336(12) 1.10269(8) 0.24501(8) 0.0238(2) Uani 1 1 d . . . . .
H5AA H 1.049978 1.180647 0.276567 0.029 Uiso 1 1 calc R . . . .
H6AA H 0.932748 1.066762 0.248956 0.029 Uiso 1 1 calc R . . . .
C13 C 1.04373(12) 1.10175(8) 0.14189(8) 0.0239(2) Uani 1 1 d . . . . .
H3AA H 0.945921 1.118347 0.099933 0.029 Uiso 1 1 calc R . . . .
H4AA H 1.126996 1.157905 0.135941 0.029 Uiso 1 1 calc R . . . .
C14 C 1.07775(10) 0.98220(8) 0.11739(6) 0.01395(18) Uani 1 1 d . . . . .
HN H 1.143502 0.981847 0.072223 0.017 Uiso 1 1 calc R . . . .
HO H 0.981584 0.932894 0.088367 0.017 Uiso 1 1 calc R . . . .
C15 C 0.18049(10) 0.56459(8) 0.28104(7) 0.01396(18) Uani 1 1 d . . . . .
HK H 0.121677 0.500640 0.298764 0.021 Uiso 1 1 calc GR . . . .
HL H 0.129461 0.581661 0.216976 0.021 Uiso 1 1 calc GR . . . .
HM H 0.186901 0.630796 0.326278 0.021 Uiso 1 1 calc GR . . . .
C16 C 1.32196(10) 0.92258(8) 0.21054(7) 0.01432(18) Uani 1 1 d . . . . .
HH H 1.320641 0.861576 0.161482 0.021 Uiso 1 1 calc GR . . . .
HI H 1.376045 0.901759 0.272736 0.021 Uiso 1 1 calc GR . . . .
HJ H 1.374589 0.992089 0.196737 0.021 Uiso 1 1 calc GR . . . .
O1 O 1.04098(7) 0.85948(5) 0.50831(5) 0.01105(13) Uani 1 1 d . . . . .
O2 O 0.81099(7) 0.73583(5) 0.48672(5) 0.01267(14) Uani 1 1 d . . . . .
O3 O 1.04748(7) 0.65515(5) 0.50171(4) 0.00996(13) Uani 1 1 d . . . . .
O4 O 1.22129(7) 0.77510(5) 0.62626(4) 0.01035(13) Uani 1 1 d . . . . .
O5 O 1.44892(7) 0.86329(5) 0.59564(5) 0.01174(13) Uani 1 1 d . . . . .
O6 O 1.24712(7) 0.77573(5) 0.46528(4) 0.01052(13) Uani 1 1 d . . . . .
O7 O 0.79637(7) 0.92925(5) 0.47799(5) 0.01237(14) Uani 1 1 d . . . . .
H7 H 0.851804 0.990249 0.481283 0.019 Uiso 1 1 calc GR . . . .
O8 O 0.80878(7) 0.54043(5) 0.47738(5) 0.01351(14) Uani 1 1 d . . . . .
H8 H 0.867579 0.489171 0.483570 0.020 Uiso 1 1 calc GR . . . .
O9 O 1.43700(7) 0.84511(6) 0.75271(5) 0.01540(14) Uani 1 1 d . . . . .
H9 H 1.382192 0.812651 0.783822 0.023 Uiso 1 1 calc GR . . . .
O10 O 1.47608(7) 0.84790(6) 0.43614(5) 0.01430(14) Uani 1 1 d . . . . .
H10 H 1.563609 0.878495 0.465304 0.021 Uiso 1 1 calc GR . . . .
B1 B 1.14023(11) 0.76577(8) 0.52475(7) 0.00910(18) Uani 1 1 d . . . . .
B2 B 0.88638(11) 0.84244(8) 0.49158(7) 0.00973(18) Uani 1 1 d . . . . .
B3 B 0.89299(11) 0.64269(8) 0.48952(7) 0.00994(18) Uani 1 1 d . . . . .
B4 B 1.36581(11) 0.82786(8) 0.65853(7) 0.01074(19) Uani 1 1 d . . . . .
B5 B 1.39019(11) 0.82959(8) 0.49930(7) 0.01026(18) Uani 1 1 d . . . . .
O11 O 0.45950(7) 0.63876(5) -0.01594(5) 0.01075(13) Uani 1 1 d . . . . .
O12 O 0.68812(7) 0.76186(5) 0.00047(5) 0.01245(14) Uani 1 1 d . . . . .
O13 O 0.45234(7) 0.84293(5) -0.00984(4) 0.01003(13) Uani 1 1 d . . . . .
O14 O 0.28533(7) 0.72233(5) -0.13762(4) 0.01057(13) Uani 1 1 d . . . . .
O15 O 0.05698(7) 0.62890(5) -0.11199(4) 0.01149(13) Uani 1 1 d . . . . .
O16 O 0.24879(7) 0.72141(5) 0.02112(4) 0.01046(13) Uani 1 1 d . . . . .
O17 O 0.70199(7) 0.56724(5) 0.00605(5) 0.01204(13) Uani 1 1 d . . . . .
H17 H 0.647188 0.507098 0.006881 0.018 Uiso 1 1 calc GR . . . .
O18 O 0.69139(7) 0.95767(5) 0.01917(5) 0.01399(14) Uani 1 1 d . . . . .
H18 H 0.632853 1.008974 0.016390 0.021 Uiso 1 1 calc GR . . . .
O19 O 0.08062(7) 0.64152(6) -0.26744(5) 0.01414(14) Uani 1 1 d . . . . .
H19 H 0.133703 0.677514 -0.297628 0.021 Uiso 1 1 calc GR . . . .
O20 O 0.02216(7) 0.63827(6) 0.04573(5) 0.01375(14) Uani 1 1 d . . . . .
H20 H -0.065955 0.610735 0.014831 0.021 Uiso 1 1 calc GR . . . .
B11 B 0.36041(11) 0.73231(8) -0.03497(7) 0.00929(18) Uani 1 1 d . . . . .
B12 B 0.61322(11) 0.65505(8) -0.00362(7) 0.00968(18) Uani 1 1 d . . . . .
B13 B 0.60677(11) 0.85511(8) 0.00231(7) 0.01017(18) Uani 1 1 d . . . . .
B14 B 0.14412(11) 0.66467(8) -0.17271(7) 0.01046(18) Uani 1 1 d . . . . .
B15 B 0.10937(11) 0.66251(8) -0.01544(7) 0.00994(18) Uani 1 1 d . . . . .

loop_
_atom_site_aniso_label
_atom_site_aniso_U_11
_atom_site_aniso_U_22
_atom_site_aniso_U_33
_atom_site_aniso_U_23
_atom_site_aniso_U_13
_atom_site_aniso_U_12
N1 0.0086(3) 0.0109(3) 0.0098(3) 0.0009(3) 0.0013(3) -0.0008(3)
N2 0.0094(3) 0.0104(3) 0.0098(3) 0.0009(3) 0.0020(3) -0.0011(3)
C1 0.0134(4) 0.0134(4) 0.0132(4) -0.0033(3) 0.0021(3) -0.0010(3)
C2 0.0147(4) 0.0113(4) 0.0213(5) 0.0009(3) 0.0023(4) -0.0011(3)
C3 0.0196(5) 0.0139(4) 0.0179(5) 0.0034(3) -0.0015(4) 0.0023(4)
C4 0.0116(4) 0.0136(4) 0.0085(4) 0.0017(3) 0.0009(3) -0.0003(3)
C5 0.0124(4) 0.0135(4) 0.0159(4) 0.0063(3) 0.0037(3) -0.0018(3)
C6 0.0123(4) 0.0164(4) 0.0158(4) 0.0027(3) 0.0048(3) -0.0014(3)
C7 0.0132(4) 0.0169(4) 0.0148(4) 0.0031(3) 0.0038(3) -0.0035(3)
C8 0.0137(4) 0.0157(4) 0.0137(4) 0.0023(3) 0.0039(3) -0.0031(3)
C9 0.0128(4) 0.0154(4) 0.0148(4) 0.0021(3) 0.0049(3) -0.0027(3)
C10 0.0128(4) 0.0104(4) 0.0131(4) 0.0024(3) 0.0030(3) -0.0022(3)
C11 0.0192(5) 0.0137(4) 0.0160(4) -0.0055(3) 0.0051(4) -0.0028(3)
C12 0.0177(5) 0.0124(4) 0.0410(6) -0.0043(4) 0.0092(4) -0.0001(4)
C13 0.0194(5) 0.0133(5) 0.0342(6) 0.0068(4) -0.0034(4) 0.0008(4)
C14 0.0121(4) 0.0167(4) 0.0123(4) 0.0061(3) 0.0007(3) 0.0002(3)
C15 0.0081(4) 0.0142(4) 0.0192(4) 0.0024(3) 0.0024(3) 0.0011(3)
C16 0.0089(4) 0.0160(4) 0.0176(4) 0.0024(3) 0.0026(3) 0.0004(3)
O1 0.0077(3) 0.0085(3) 0.0161(3) 0.0021(2) 0.0014(2) 0.0005(2)
O2 0.0079(3) 0.0102(3) 0.0202(3) 0.0024(2) 0.0039(2) 0.0004(2)
O3 0.0074(3) 0.0082(3) 0.0138(3) 0.0012(2) 0.0018(2) 0.0000(2)
O4 0.0077(3) 0.0128(3) 0.0099(3) 0.0022(2) 0.0013(2) -0.0010(2)
O5 0.0090(3) 0.0137(3) 0.0114(3) 0.0014(2) 0.0016(2) -0.0025(2)
O6 0.0083(3) 0.0129(3) 0.0099(3) 0.0010(2) 0.0021(2) -0.0007(2)
O7 0.0086(3) 0.0095(3) 0.0189(3) 0.0019(2) 0.0031(2) 0.0011(2)
O8 0.0081(3) 0.0094(3) 0.0225(3) 0.0022(2) 0.0030(3) 0.0003(2)
O9 0.0120(3) 0.0209(3) 0.0113(3) 0.0016(3) 0.0017(2) -0.0060(3)
O10 0.0091(3) 0.0205(3) 0.0126(3) 0.0016(3) 0.0028(2) -0.0026(2)
B1 0.0063(4) 0.0091(4) 0.0114(4) 0.0014(3) 0.0016(3) -0.0001(3)
B2 0.0088(4) 0.0111(4) 0.0092(4) 0.0014(3) 0.0020(3) 0.0007(3)
B3 0.0086(4) 0.0112(4) 0.0096(4) 0.0014(3) 0.0017(3) 0.0003(3)
B4 0.0096(4) 0.0093(4) 0.0130(5) 0.0012(3) 0.0026(4) -0.0002(3)
B5 0.0087(4) 0.0091(4) 0.0131(5) 0.0028(3) 0.0022(3) 0.0016(3)
O11 0.0075(3) 0.0084(3) 0.0155(3) 0.0018(2) 0.0014(2) 0.0002(2)
O12 0.0082(3) 0.0102(3) 0.0195(3) 0.0029(2) 0.0042(2) 0.0001(2)
O13 0.0070(3) 0.0083(3) 0.0140(3) 0.0012(2) 0.0016(2) -0.0003(2)
O14 0.0078(3) 0.0133(3) 0.0098(3) 0.0020(2) 0.0014(2) -0.0018(2)
O15 0.0088(3) 0.0134(3) 0.0111(3) 0.0012(2) 0.0016(2) -0.0028(2)
O16 0.0082(3) 0.0126(3) 0.0100(3) 0.0003(2) 0.0022(2) -0.0014(2)
O17 0.0086(3) 0.0097(3) 0.0180(3) 0.0023(2) 0.0034(2) 0.0005(2)
O18 0.0083(3) 0.0097(3) 0.0234(4) 0.0018(3) 0.0032(3) -0.0002(2)
O19 0.0120(3) 0.0178(3) 0.0109(3) 0.0018(2) 0.0017(2) -0.0050(2)
O20 0.0092(3) 0.0185(3) 0.0125(3) -0.0003(2) 0.0031(2) -0.0035(2)
B11 0.0064(4) 0.0092(4) 0.0113(4) 0.0010(3) 0.0009(3) -0.0003(3)
B12 0.0088(4) 0.0113(4) 0.0088(4) 0.0013(3) 0.0021(3) 0.0005(3)
B13 0.0086(4) 0.0113(4) 0.0103(4) 0.0022(3) 0.0018(3) -0.0002(3)
B14 0.0088(4) 0.0093(4) 0.0128(5) 0.0015(3) 0.0018(3) 0.0005(3)
B15 0.0090(4) 0.0085(4) 0.0120(4) 0.0015(3) 0.0017(3) 0.0016(3)

loop_
_atom_type_symbol
_atom_type_description
_atom_type_scat_dispersion_real
_atom_type_scat_dispersion_imag
_atom_type_scat_source
C C 0.0033 0.0016 'International Tables Vol C Tables 4.2.6.8 and 6.1.1.4'
H H 0.0000 0.0000 'International Tables Vol C Tables 4.2.6.8 and 6.1.1.4'
B B 0.0013 0.0007 'International Tables Vol C Tables 4.2.6.8 and 6.1.1.4'
N N 0.0061 0.0033 'International Tables Vol C Tables 4.2.6.8 and 6.1.1.4'
O O 0.0106 0.0060 'International Tables Vol C Tables 4.2.6.8 and 6.1.1.4'

loop_
_geom_angle_atom_site_label_1
_geom_angle_atom_site_label_2
_geom_angle_atom_site_label_3
_geom_angle
_geom_angle_site_symmetry_1
_geom_angle_site_symmetry_3
_geom_angle_publ_flag
C1 N1 C4 105.79(7) . . ?
C5 N1 C1 112.94(7) . . ?
C5 N1 C4 111.72(7) . . ?
C15 N1 C1 109.06(7) . . ?
C15 N1 C4 108.94(7) . . ?
C15 N1 C5 108.30(7) . . ?
C10 N2 C11 110.89(7) . . ?
C10 N2 C14 111.32(7) . . ?
C11 N2 C14 106.49(7) . . ?
C16 N2 C10 108.07(7) . . ?
C16 N2 C11 109.84(7) . . ?
C16 N2 C14 110.24(7) . . ?
N1 C1 HB 111.0 . . ?
N1 C1 HC 111.0 . . ?
HB C1 HC 109.0 . . ?
C2 C1 N1 103.69(7) . . ?
C2 C1 HB 111.0 . . ?
C2 C1 HC 111.0 . . ?
C1 C2 HR 111.4 . . ?
C1 C2 HS 111.4 . . ?
C1 C2 C3 102.04(7) . . ?
HR C2 HS 109.2 . . ?
C3 C2 HR 111.4 . . ?
C3 C2 HS 111.4 . . ?
C2 C3 H1AA 110.9 . . ?
C2 C3 H2AA 110.9 . . ?
H1AA C3 H2AA 109.0 . . ?
C4 C3 C2 104.04(7) . . ?
C4 C3 H1AA 110.9 . . ?
C4 C3 H2AA 110.9 . . ?
N1 C4 H 110.6 . . ?
N1 C4 HA 110.6 . . ?
C3 C4 N1 105.82(7) . . ?
C3 C4 H 110.6 . . ?
C3 C4 HA 110.6 . . ?
H C4 HA 108.7 . . ?
N1 C5 HV 108.5 . . ?
N1 C5 HW 108.5 . . ?
N1 C5 C6 114.94(7) . . ?
HV C5 HW 107.5 . . ?
C6 C5 HV 108.5 . . ?
C6 C5 HW 108.5 . . ?
C5 C6 HP 109.9 . . ?
C5 C6 HQ 109.9 . . ?
C5 C6 C7 108.77(8) . . ?
HP C6 HQ 108.3 . . ?
C7 C6 HP 109.9 . . ?
C7 C6 HQ 109.9 . . ?
C6 C7 HD 109.0 . . ?
C6 C7 HE 109.0 . . ?
HD C7 HE 107.8 . . ?
C8 C7 C6 113.12(8) . . ?
C8 C7 HD 109.0 . . ?
C8 C7 HE 109.0 . . ?
C7 C8 HF 109.6 . . ?
C7 C8 HG 109.6 . . ?
C7 C8 C9 110.25(7) . . ?
HF C8 HG 108.1 . . ?
C9 C8 HF 109.6 . . ?
C9 C8 HG 109.6 . . ?
C8 C9 HX 109.5 . . ?
C8 C9 HY 109.5 . . ?
HX C9 HY 108.0 . . ?
C10 C9 C8 110.90(8) . . ?
C10 C9 HX 109.5 . . ?
C10 C9 HY 109.5 . . ?
N2 C10 C9 114.62(7) . . ?
N2 C10 HT 108.6 . . ?
N2 C10 HU 108.6 . . ?
C9 C10 HT 108.6 . . ?
C9 C10 HU 108.6 . . ?
HT C10 HU 107.6 . . ?
N2 C11 H0AA 110.8 . . ?
N2 C11 HZ 110.8 . . ?
H0AA C11 HZ 108.8 . . ?
C12 C11 N2 104.98(8) . . ?
C12 C11 H0AA 110.8 . . ?
C12 C11 HZ 110.8 . . ?
C11 C12 H5AA 111.2 . . ?
C11 C12 H6AA 111.2 . . ?
C11 C12 C13 102.65(8) . . ?
H5AA C12 H6AA 109.1 . . ?
C13 C12 H5AA 111.2 . . ?
C13 C12 H6AA 111.2 . . ?
C12 C13 H3AA 111.0 . . ?
C12 C13 H4AA 111.0 . . ?
H3AA C13 H4AA 109.0 . . ?
C14 C13 C12 103.89(8) . . ?
C14 C13 H3AA 111.0 . . ?
C14 C13 H4AA 111.0 . . ?
N2 C14 HN 110.6 . . ?
N2 C14 HO 110.6 . . ?
C13 C14 N2 105.74(8) . . ?
C13 C14 HN 110.6 . . ?
C13 C14 HO 110.6 . . ?
HN C14 HO 108.7 . . ?
N1 C15 HK 109.5 . . ?
N1 C15 HL 109.5 . . ?
N1 C15 HM 109.5 . . ?
HK C15 HL 109.5 . . ?
HK C15 HM 109.5 . . ?
HL C15 HM 109.5 . . ?
N2 C16 HH 109.5 . . ?
N2 C16 HI 109.5 . . ?
N2 C16 HJ 109.5 . . ?
HH C16 HI 109.5 . . ?
HH C16 HJ 109.5 . . ?
HI C16 HJ 109.5 . . ?
B2 O1 B1 122.54(7) . . ?
B2 O2 B3 119.38(7) . . ?
B3 O3 B1 123.01(7) . . ?
B4 O4 B1 121.46(7) . . ?
B4 O5 B5 118.42(7) . . ?
B5 O6 B1 121.50(7) . . ?
B2 O7 H7 109.5 . . ?
B3 O8 H8 109.5 . . ?
B4 O9 H9 109.5 . . ?
B5 O10 H10 109.5 . . ?
O3 B1 O1 110.86(7) . . ?
O3 B1 O4 107.70(7) . . ?
O4 B1 O1 108.63(7) . . ?
O6 B1 O1 108.10(7) . . ?
O6 B1 O3 110.27(7) . . ?
O6 B1 O4 111.29(7) . . ?
O1 B2 O2 121.58(8) . . ?
O1 B2 O7 122.12(8) . . ?
O7 B2 O2 116.29(8) . . ?
O3 B3 O2 120.99(8) . . ?
O8 B3 O2 115.74(8) . . ?
O8 B3 O3 123.26(8) . . ?
O4 B4 O5 120.85(8) . . ?
O4 B4 O9 121.99(8) . . ?
O9 B4 O5 117.13(8) . . ?
O6 B5 O5 121.38(8) . . ?
O6 B5 O10 117.71(8) . . ?
O10 B5 O5 120.89(8) . . ?
B12 O11 B11 122.18(7) . . ?
B12 O12 B13 119.19(7) . . ?
B13 O13 B11 122.41(7) . . ?
B14 O14 B11 120.92(7) . . ?
B15 O15 B14 118.91(7) . . ?
B15 O16 B11 121.06(7) . . ?
B12 O17 H17 109.5 . . ?
B13 O18 H18 109.5 . . ?
B14 O19 H19 109.5 . . ?
B15 O20 H20 109.5 . . ?
O13 B11 O11 110.87(7) . . ?
O13 B11 O14 108.08(7) . . ?
O14 B11 O11 108.34(7) . . ?
O16 B11 O11 107.80(7) . . ?
O16 B11 O13 110.36(7) . . ?
O16 B11 O14 111.38(7) . . ?
O11 B12 O12 121.32(8) . . ?
O11 B12 O17 121.88(8) . . ?
O17 B12 O12 116.80(8) . . ?
O13 B13 O12 121.21(8) . . ?
O13 B13 O18 122.83(8) . . ?
O18 B13 O12 115.94(8) . . ?
O14 B14 O15 120.69(8) . . ?
O19 B14 O14 122.23(8) . . ?
O19 B14 O15 117.07(8) . . ?
O16 B15 O15 121.24(8) . . ?
O16 B15 O20 117.60(8) . . ?
O20 B15 O15 121.16(8) . . ?

loop_
_geom_bond_atom_site_label_1
_geom_bond_atom_site_label_2
_geom_bond_distance
_geom_bond_site_symmetry_2
_geom_bond_publ_flag
N1 C1 1.5172(11) . ?
N1 C4 1.5326(11) . ?
N1 C5 1.5056(11) . ?
N1 C15 1.5004(11) . ?
N2 C10 1.5124(11) . ?
N2 C11 1.5174(11) . ?
N2 C14 1.5304(11) . ?
N2 C16 1.4995(11) . ?
C1 HB 0.9900 . ?
C1 HC 0.9900 . ?
C1 C2 1.5134(13) . ?
C2 HR 0.9900 . ?
C2 HS 0.9900 . ?
C2 C3 1.5245(13) . ?
C3 H1AA 0.9900 . ?
C3 H2AA 0.9900 . ?
C3 C4 1.5218(13) . ?
C4 H 0.9900 . ?
C4 HA 0.9900 . ?
C5 HV 0.9900 . ?
C5 HW 0.9900 . ?
C5 C6 1.5227(12) . ?
C6 HP 0.9900 . ?
C6 HQ 0.9900 . ?
C6 C7 1.5279(12) . ?
C7 HD 0.9900 . ?
C7 HE 0.9900 . ?
C7 C8 1.5218(13) . ?
C8 HF 0.9900 . ?
C8 HG 0.9900 . ?
C8 C9 1.5285(12) . ?
C9 HX 0.9900 . ?
C9 HY 0.9900 . ?
C9 C10 1.5188(12) . ?
C10 HT 0.9900 . ?
C10 HU 0.9900 . ?
C11 H0AA 0.9900 . ?
C11 HZ 0.9900 . ?
C11 C12 1.5147(14) . ?
C12 H5AA 0.9900 . ?
C12 H6AA 0.9900 . ?
C12 C13 1.5287(17) . ?
C13 H3AA 0.9900 . ?
C13 H4AA 0.9900 . ?
C13 C14 1.5206(14) . ?
C14 HN 0.9900 . ?
C14 HO 0.9900 . ?
C15 HK 0.9800 . ?
C15 HL 0.9800 . ?
C15 HM 0.9800 . ?
C16 HH 0.9800 . ?
C16 HI 0.9800 . ?
C16 HJ 0.9800 . ?
O1 B1 1.4900(11) . ?
O1 B2 1.3555(11) . ?
O2 B2 1.3808(11) . ?
O2 B3 1.3858(11) . ?
O3 B1 1.4734(11) . ?
O3 B3 1.3599(11) . ?
O4 B1 1.4741(11) . ?
O4 B4 1.3587(11) . ?
O5 B4 1.3879(11) . ?
O5 B5 1.3907(12) . ?
O6 B1 1.4521(11) . ?
O6 B5 1.3547(11) . ?
O7 H7 0.8400 . ?
O7 B2 1.3679(11) . ?
O8 H8 0.8400 . ?
O8 B3 1.3591(11) . ?
O9 H9 0.8400 . ?
O9 B4 1.3591(12) . ?
O10 H10 0.8400 . ?
O10 B5 1.3608(12) . ?
O11 B11 1.4907(11) . ?
O11 B12 1.3541(11) . ?
O12 B12 1.3827(11) . ?
O12 B13 1.3879(12) . ?
O13 B11 1.4712(11) . ?
O13 B13 1.3594(11) . ?
O14 B11 1.4762(11) . ?
O14 B14 1.3600(11) . ?
O15 B14 1.3888(11) . ?
O15 B15 1.3880(11) . ?
O16 B11 1.4508(11) . ?
O16 B15 1.3556(11) . ?
O17 H17 0.8400 . ?
O17 B12 1.3687(12) . ?
O18 H18 0.8400 . ?
O18 B13 1.3606(11) . ?
O19 H19 0.8400 . ?
O19 B14 1.3579(12) . ?
O20 H20 0.8400 . ?
O20 B15 1.3588(12) . ?

loop_
_geom_hbond_atom_site_label_D
_geom_hbond_atom_site_label_H
_geom_hbond_atom_site_label_A
_geom_hbond_distance_DH
_geom_hbond_distance_HA
_geom_hbond_distance_DA
_geom_hbond_angle_DHA
_geom_hbond_site_symmetry_A
_geom_hbond_publ_flag
O7 H7 O1 0.84 1.94 2.7788(9) 173.0 2_776 yes
O8 H8 O3 0.84 1.95 2.7678(9) 164.2 2_766 yes
O9 H9 O14 0.84 1.94 2.7691(9) 170.0 1_656 yes
O10 H10 O7 0.84 2.10 2.8800(9) 153.9 1_655 yes
O17 H17 O11 0.84 1.95 2.7841(9) 173.8 2_665 yes
O18 H18 O13 0.84 1.99 2.8040(9) 163.9 2_675 yes
O19 H19 O4 0.84 1.92 2.7479(9) 169.0 1_454 yes
O20 H20 O17 0.84 2.09 2.8544(9) 150.8 1_455 yes

loop_
_geom_torsion_atom_site_label_1
_geom_torsion_atom_site_label_2
_geom_torsion_atom_site_label_3
_geom_torsion_atom_site_label_4
_geom_torsion
_geom_torsion_site_symmetry_1
_geom_torsion_site_symmetry_2
_geom_torsion_site_symmetry_3
_geom_torsion_site_symmetry_4
_geom_torsion_publ_flag
N1 C1 C2 C3 -42.17(9) . . . . ?
N1 C5 C6 C7 -160.17(7) . . . . ?
N2 C11 C12 C13 -37.23(9) . . . . ?
C1 N1 C4 C3 -3.01(9) . . . . ?
C1 N1 C5 C6 -58.44(10) . . . . ?
C1 C2 C3 C4 40.26(9) . . . . ?
C2 C3 C4 N1 -22.98(9) . . . . ?
C4 N1 C1 C2 28.06(8) . . . . ?
C4 N1 C5 C6 60.68(10) . . . . ?
C5 N1 C1 C2 150.56(7) . . . . ?
C5 N1 C4 C3 -126.28(8) . . . . ?
C5 C6 C7 C8 179.08(8) . . . . ?
C6 C7 C8 C9 179.80(7) . . . . ?
C7 C8 C9 C10 -175.81(7) . . . . ?
C8 C9 C10 N2 170.96(7) . . . . ?
C10 N2 C11 C12 -100.65(8) . . . . ?
C10 N2 C14 C13 125.22(8) . . . . ?
C11 N2 C10 C9 55.79(10) . . . . ?
C11 N2 C14 C13 4.24(9) . . . . ?
C11 C12 C13 C14 39.79(9) . . . . ?
C12 C13 C14 N2 -27.17(10) . . . . ?
C14 N2 C10 C9 -62.57(9) . . . . ?
C14 N2 C11 C12 20.60(9) . . . . ?
C15 N1 C1 C2 -88.98(8) . . . . ?
C15 N1 C4 C3 114.11(8) . . . . ?
C15 N1 C5 C6 -179.33(7) . . . . ?
C16 N2 C10 C9 176.23(7) . . . . ?
C16 N2 C11 C12 139.96(8) . . . . ?
C16 N2 C14 C13 -114.86(8) . . . . ?
B1 O1 B2 O2 -1.44(13) . . . . ?
B1 O1 B2 O7 178.99(8) . . . . ?
B1 O3 B3 O2 8.01(13) . . . . ?
B1 O3 B3 O8 -173.43(8) . . . . ?
B1 O4 B4 O5 -7.59(13) . . . . ?
B1 O4 B4 O9 174.53(8) . . . . ?
B1 O6 B5 O5 9.46(12) . . . . ?
B1 O6 B5 O10 -171.74(8) . . . . ?
B2 O1 B1 O3 11.13(11) . . . . ?
B2 O1 B1 O4 -107.02(9) . . . . ?
B2 O1 B1 O6 132.10(8) . . . . ?
B2 O2 B3 O3 3.30(13) . . . . ?
B2 O2 B3 O8 -175.36(8) . . . . ?
B3 O2 B2 O1 -6.52(13) . . . . ?
B3 O2 B2 O7 173.06(8) . . . . ?
B3 O3 B1 O1 -14.40(11) . . . . ?
B3 O3 B1 O4 104.31(9) . . . . ?
B3 O3 B1 O6 -134.07(8) . . . . ?
B4 O4 B1 O1 -95.95(9) . . . . ?
B4 O4 B1 O3 143.91(8) . . . . ?
B4 O4 B1 O6 22.94(11) . . . . ?
B4 O5 B5 O6 8.25(12) . . . . ?
B4 O5 B5 O10 -170.52(8) . . . . ?
B5 O5 B4 O4 -9.04(12) . . . . ?
B5 O5 B4 O9 168.94(8) . . . . ?
B5 O6 B1 O1 95.41(9) . . . . ?
B5 O6 B1 O3 -143.26(8) . . . . ?
B5 O6 B1 O4 -23.80(11) . . . . ?
B11 O11 B12 O12 5.94(13) . . . . ?
B11 O11 B12 O17 -174.53(8) . . . . ?
B11 O13 B13 O12 -6.24(13) . . . . ?
B11 O13 B13 O18 175.40(8) . . . . ?
B11 O14 B14 O15 10.10(12) . . . . ?
B11 O14 B14 O19 -171.29(8) . . . . ?
B11 O16 B15 O15 -12.34(12) . . . . ?
B11 O16 B15 O20 168.16(8) . . . . ?
B12 O11 B11 O13 -17.11(11) . . . . ?
B12 O11 B11 O14 101.34(9) . . . . ?
B12 O11 B11 O16 -138.01(8) . . . . ?
B12 O12 B13 O13 -6.99(13) . . . . ?
B12 O12 B13 O18 171.48(8) . . . . ?
B13 O12 B12 O11 7.06(13) . . . . ?
B13 O12 B12 O17 -172.49(8) . . . . ?
B13 O13 B11 O11 17.22(11) . . . . ?
B13 O13 B11 O14 -101.39(9) . . . . ?
B13 O13 B11 O16 136.60(8) . . . . ?
B14 O14 B11 O11 93.12(9) . . . . ?
B14 O14 B11 O13 -146.67(7) . . . . ?
B14 O14 B11 O16 -25.29(11) . . . . ?
B14 O15 B15 O16 -5.41(12) . . . . ?
B14 O15 B15 O20 174.07(8) . . . . ?
B15 O15 B14 O14 6.37(12) . . . . ?
B15 O15 B14 O19 -172.30(8) . . . . ?
B15 O16 B11 O11 -92.40(9) . . . . ?
B15 O16 B11 O13 146.38(8) . . . . ?
B15 O16 B11 O14 26.33(11) . . . . ?
